data_1521567
loop_
_publ_author_name
'Morozkin, A.V.'
'Sviridov, I.A.'

_publ_section_title
;
 New ternary compounds in the Lu - (Ru, Rh) - (Si, Ge) systems
;
_journal_name_full 'Journal of Alloys Compd.'
_journal_page_first 4
_journal_page_last 5
_journal_volume 296
_journal_year 2000
_chemical_formula_sum 'Lu Rh Si'
_space_group_IT_number 62
_symmetry_space_group_name_Hall '-P 2ac 2n'
_symmetry_space_group_name_H-M 'P n m a'
_cell_angle_alpha 90
_cell_angle_beta 90
_cell_angle_gamma 90
_cell_formula_units_Z 4
_cell_length_a 6.691
_cell_length_b 4.146
_cell_length_c 7.365
_cell_volume 204.312
_citation_journal_id_ASTM JALCEU
_cod_data_source_file Morozkin_JALCEU_2000_1203.cif
_cod_data_source_block Lu1Rh1Si1
_cod_original_cell_volume 204.3116
_cod_original_formula_sum 'Lu1 Rh1 Si1'
_cod_database_code 1521567

loop_
_symmetry_equiv_pos_as_xyz
x,y,z
-x+1/2,-y,z+1/2
x+1/2,-y+1/2,-z+1/2
-x,y+1/2,-z
-x,-y,-z
x-1/2,y,-z-1/2
-x-1/2,y-1/2,z-1/2
x,-y-1/2,z

loop_
_atom_site_label
_atom_site_type_symbol
_atom_site_fract_x
_atom_site_fract_y
_atom_site_fract_z
_atom_site_occupancy
_atom_site_U_iso_or_equiv
Rh1 Rh 0.165 0.25 0.564 1 0.0
Lu1 Lu 0.506 0.25 0.308 1 0.0
Si1 Si 0.789 0.25 0.601 1 0.0
